data_4504212
loop_
_publ_author_name
'Cunha-Silva, Lu\'is'
'Ahmad, Ruksanna'
'Carr, Michael J.'
'Franken, Andreas'
'Kennedy, John D.'
'Hardie, Michaele J.'

_publ_section_title
;
 One-Dimensional Coordination Polymers with Phenyl-carbaborane
 Anions:&#x00A0; Ag(I)/4,4&#x2018;-Bipyridine and
 2,3-Bis-(2-pyridyl)pyrazine Complexes
;
_journal_issue 4
_journal_name_full 'Crystal Growth &amp; Design'
_journal_page_first 658
_journal_paper_doi 10.1021/cg070048p
_journal_volume 7
_journal_year 2007
_chemical_formula_sum 'C19 H20 Ag B9 I5 N3'
_chemical_formula_weight 1130.04
_chemical_name_systematic
; 
 [(4,4'-bipyridine)(1-phenyl-6,7,8,9,10-pentaiodo-closo-1-monocarbadecaborane)silver(I)] acetonitrile clathrate

;
_space_group_IT_number 14
_symmetry_cell_setting monoclinic
_symmetry_space_group_name_Hall '-P 2ybc'
_symmetry_space_group_name_H-M 'P 1 21/c 1'
_atom_sites_solution_hydrogens geom
_atom_sites_solution_primary direct
_atom_sites_solution_secondary difmap
_audit_creation_method SHELXL-97
_cell_angle_alpha 90.00
_cell_angle_beta 112.174(4)
_cell_angle_gamma 90.00
_cell_formula_units_Z 4
_cell_length_a 12.1354(9)
_cell_length_b 20.8408(15)
_cell_length_c 14.1118(11)
_cell_measurement_temperature 150(2)
_cell_volume 3305.1(4)
_computing_data_reduction 'SCALEPACK (Bruker AXS)'
_computing_structure_refinement 'SHELXL-97 (Sheldrick, 1997)'
_computing_structure_solution 'SHELXS-97 (Sheldrick, 1990)'
_diffrn_ambient_temperature 150(2)
_diffrn_measured_fraction_theta_full 0.876
_diffrn_measured_fraction_theta_max 0.876
_diffrn_measurement_device_type CCD
_diffrn_radiation_monochromator graphite
_diffrn_radiation_source 'rotating anode'
_diffrn_radiation_type MoK\a
_diffrn_radiation_wavelength 0.71073
_diffrn_reflns_av_R_equivalents 0.0448
_diffrn_reflns_av_sigmaI/netI 0.0252
_diffrn_reflns_limit_h_max 20
_diffrn_reflns_limit_h_min -19
_diffrn_reflns_limit_k_max 31
_diffrn_reflns_limit_k_min -25
_diffrn_reflns_limit_l_max 23
_diffrn_reflns_limit_l_min -23
_diffrn_reflns_number 105872
_diffrn_reflns_theta_full 36.86
_diffrn_reflns_theta_max 36.86
_diffrn_reflns_theta_min 2.50
_exptl_absorpt_coefficient_mu 5.296
_exptl_absorpt_correction_T_max 0.6195
_exptl_absorpt_correction_T_min 0.2995
_exptl_absorpt_correction_type multi-scan
_exptl_crystal_colour prismatic
_exptl_crystal_density_diffrn 2.271
_exptl_crystal_density_method 'not measured'
_exptl_crystal_description colorless
_exptl_crystal_F_000 2048
_exptl_crystal_size_max 0.30
_exptl_crystal_size_mid 0.20
_exptl_crystal_size_min 0.10
_refine_diff_density_max 2.346
_refine_diff_density_min -2.393
_refine_diff_density_rms 0.172
_refine_ls_extinction_method none
_refine_ls_goodness_of_fit_ref 1.135
_refine_ls_hydrogen_treatment noref
_refine_ls_matrix_type full
_refine_ls_number_parameters 366
_refine_ls_number_reflns 14569
_refine_ls_number_restraints 0
_refine_ls_restrained_S_all 1.135
_refine_ls_R_factor_all 0.0535
_refine_ls_R_factor_gt 0.0386
_refine_ls_shift/su_max 0.002
_refine_ls_shift/su_mean 0.000
_refine_ls_structure_factor_coef Fsqd
_refine_ls_weighting_details 'calc w=1/[\s^2^(Fo^2^)+(0.0263P)^2^+11.2752P] where P=(Fo^2^+2Fc^2^)/3'
_refine_ls_weighting_scheme calc
_refine_ls_wR_factor_gt 0.0876
_refine_ls_wR_factor_ref 0.0962
_reflns_number_gt 11779
_reflns_number_total 14569
_reflns_threshold_expression >2sigma(I)
_cod_data_source_file cg070048psi20070116_115359.cif
_cod_data_source_block c:_complex_2
_cod_depositor_comments
;
The following automatic conversions were performed:

'_symmetry_cell_setting' value 'Monoclinic' changed to 'monoclinic'
according to /home/saulius/struct/CIF-dictionaries/cif_core.dic
dictionary named 'cif_core.dic' version 2.4.1 from
2010-06-29.

'_exptl_absorpt_correction_type' value 'multiscan'
changed to 'multi-scan' according to
/home/saulius/struct/CIF-dictionaries/cif_core.dic dictionary named
'cif_core.dic' version 2.4.1 from 2010-06-29.

Automatic conversion script
Id: cif_fix_values 1715 2011-07-08 13:25:40Z adriana 
;
_cod_original_sg_symbol_H-M P2(1)/c
_cod_database_code 4504212

loop_
_symmetry_equiv_pos_as_xyz
'x, y, z'
'-x, y+1/2, -z+1/2'
'-x, -y, -z'
'x, -y-1/2, z-1/2'

loop_
_atom_site_label
_atom_site_type_symbol
_atom_site_fract_x
_atom_site_fract_y
_atom_site_fract_z
_atom_site_U_iso_or_equiv
_atom_site_adp_type
_atom_site_occupancy
_atom_site_symmetry_multiplicity
_atom_site_calc_flag
_atom_site_refinement_flags
_atom_site_disorder_assembly
_atom_site_disorder_group
I1 I 0.192129(19) 0.624808(12) 0.348484(17) 0.02965(5) Uani 1 1 d . A .
Ag1 Ag 0.26761(3) 0.607614(15) 0.17175(3) 0.03831(7) Uani 1 1 d . . .
N1 N 0.3506(3) 0.50836(16) 0.2026(3) 0.0325(6) Uani 1 1 d . A .
C1 C 0.2885(3) 0.45460(19) 0.1999(3) 0.0335(7) Uani 1 1 d . . .
B1 B 0.0062(3) 0.63070(17) 0.2539(2) 0.0212(6) Uani 1 1 d . . .
H1 H 0.202(5) 0.456(3) 0.179(4) 0.047(15) Uiso 1 1 d . . .
I2 I 0.03008(5) 0.61110(3) 0.02135(4) 0.03293(11) Uani 0.94 1 d P A 1
N2 N 0.6371(3) 0.20315(16) 0.3122(3) 0.0323(6) Uani 1 1 d . . .
C2 C 0.3408(3) 0.39409(19) 0.2226(3) 0.0346(8) Uani 1 1 d . A .
H2 H 0.2930 0.3575 0.2199 0.042 Uiso 1 1 calc R . .
B2 B -0.0991(3) 0.57220(17) 0.2146(3) 0.0224(6) Uani 1 1 d . A .
I3 I -0.0464(3) 0.47331(18) 0.2553(3) 0.0340(3) Uani 0.54 1 d P A 1
N3 N 0.5002(6) 0.3896(4) 0.5279(6) 0.103(2) Uani 1 1 d . . .
C3 C 0.4635(3) 0.38718(17) 0.2494(3) 0.0278(6) Uani 1 1 d . . .
B3 B -0.0660(3) 0.62593(17) 0.1247(3) 0.0214(6) Uani 1 1 d . A .
I4 I -0.07961(3) 0.657469(17) 0.450140(19) 0.04567(7) Uani 1 1 d . . .
C4 C 0.5283(3) 0.4429(2) 0.2521(4) 0.0382(8) Uani 1 1 d . A .
H3 H 0.6118 0.4407 0.2694 0.046 Uiso 1 1 calc R . .
B4 B -0.0790(3) 0.69607(17) 0.1994(3) 0.0227(6) Uani 1 1 d . A .
H4 H 0.513(5) 0.541(3) 0.223(4) 0.042(14) Uiso 1 1 d . . .
I5 I -0.00019(3) 0.790771(12) 0.22760(2) 0.04261(7) Uani 1 1 d . . .
C5 C 0.4698(3) 0.5015(2) 0.2292(4) 0.0408(9) Uani 1 1 d . . .
B5 B -0.1113(3) 0.64250(18) 0.2897(3) 0.0249(6) Uani 1 1 d . A .
H5 H 0.493(4) 0.177(2) 0.218(3) 0.025(11) Uiso 1 1 d . . .
C6 C 0.5228(3) 0.2097(2) 0.2469(3) 0.0315(7) Uani 1 1 d . A .
B6 B -0.2440(3) 0.60051(19) 0.2064(3) 0.0252(6) Uani 1 1 d . . .
H10 H -0.2988 0.5717 0.2394 0.030 Uiso 1 1 calc R A .
C7 C 0.4638(3) 0.26789(18) 0.2246(3) 0.0297(6) Uani 1 1 d . . .
H6 H 0.3838 0.2700 0.1772 0.036 Uiso 1 1 calc R A .
B7 B -0.2127(3) 0.58848(17) 0.0889(3) 0.0212(6) Uani 1 1 d . A .
H11 H -0.2427 0.5502 0.0289 0.025 Uiso 1 1 calc R . .
C8 C 0.5230(3) 0.32357(17) 0.2725(3) 0.0276(6) Uani 1 1 d . A .
B8 B -0.1983(3) 0.67669(17) 0.0776(3) 0.0223(6) Uani 1 1 d . . .
H12 H -0.2168 0.7079 0.0086 0.027 Uiso 1 1 calc R A .
C9 C 0.6415(3) 0.3166(2) 0.3413(3) 0.0356(8) Uani 1 1 d . . .
H7 H 0.6852 0.3531 0.3758 0.043 Uiso 1 1 calc R A .
B9 B -0.2301(3) 0.68862(18) 0.1947(3) 0.0249(6) Uani 1 1 d . A .
H9 H -0.2740 0.7295 0.2183 0.030 Uiso 1 1 calc R . .
C10 C 0.6949(3) 0.2563(2) 0.3588(3) 0.0363(8) Uani 1 1 d . A .
H8 H 0.7751 0.2527 0.4055 0.044 Uiso 1 1 calc R . .
C11 C -0.3044(3) 0.64149(16) 0.1013(2) 0.0224(5) Uani 1 1 d . A .
C12 C -0.4348(3) 0.64571(17) 0.0396(2) 0.0253(6) Uani 1 1 d . . .
C13 C -0.5051(3) 0.59033(19) 0.0187(3) 0.0345(8) Uani 1 1 d . A .
H13 H -0.4690 0.5500 0.0427 0.041 Uiso 1 1 calc R . .
C14 C -0.6277(3) 0.5935(2) -0.0370(4) 0.0436(10) Uani 1 1 d . . .
H14 H -0.6744 0.5556 -0.0494 0.052 Uiso 1 1 calc R A .
C15 C -0.6817(3) 0.6522(3) -0.0742(3) 0.0442(10) Uani 1 1 d . A .
H15 H -0.7647 0.6543 -0.1133 0.053 Uiso 1 1 calc R . .
C16 C -0.6132(3) 0.7071(2) -0.0536(3) 0.0379(8) Uani 1 1 d . . .
H16 H -0.6498 0.7472 -0.0786 0.045 Uiso 1 1 calc R A .
C17 C -0.4896(3) 0.70462(19) 0.0039(3) 0.0313(7) Uani 1 1 d . A .
H17 H -0.4439 0.7429 0.0183 0.038 Uiso 1 1 calc R . .
C18 C 0.4160(6) 0.4179(3) 0.5049(5) 0.0649(16) Uani 1 1 d . . .
C19 C 0.3084(7) 0.4560(4) 0.4764(7) 0.095(3) Uani 1 1 d . . .
H19 H 0.3171 0.4947 0.4406 0.143 Uiso 1 1 calc R . .
H20 H 0.2946 0.4681 0.5381 0.143 Uiso 1 1 calc R . .
H18 H 0.2407 0.4308 0.4313 0.143 Uiso 1 1 calc R . .
I2B I 0.0268(8) 0.5952(4) 0.0379(6) 0.0212(10) Uani 0.06 1 d P A 2
I3B I -0.0550(4) 0.4733(2) 0.2666(4) 0.0472(9) Uani 0.46 1 d P A 2

loop_
_atom_site_aniso_label
_atom_site_aniso_U_11
_atom_site_aniso_U_22
_atom_site_aniso_U_33
_atom_site_aniso_U_23
_atom_site_aniso_U_13
_atom_site_aniso_U_12
I1 0.02313(8) 0.03162(12) 0.02618(9) -0.00031(8) 0.00021(7) -0.00486(8)
Ag1 0.02943(12) 0.02654(14) 0.05638(19) 0.00133(12) 0.01328(12) -0.00022(10)
N1 0.0246(12) 0.0280(15) 0.0425(16) 0.0035(13) 0.0099(12) 0.0007(11)
C1 0.0241(14) 0.0309(18) 0.0434(19) 0.0005(15) 0.0105(13) 0.0003(12)
B1 0.0208(12) 0.0193(15) 0.0192(12) -0.0006(11) 0.0025(10) -0.0041(11)
I2 0.02494(12) 0.0508(3) 0.02505(19) -0.00589(17) 0.01171(12) -0.00418(19)
N2 0.0310(14) 0.0291(15) 0.0371(15) 0.0012(12) 0.0132(12) 0.0043(11)
C2 0.0286(15) 0.0272(17) 0.048(2) 0.0013(15) 0.0146(15) -0.0014(13)
B2 0.0226(13) 0.0187(15) 0.0236(14) 0.0013(11) 0.0060(11) -0.0020(11)
I3 0.0315(4) 0.0173(5) 0.0424(4) 0.0018(4) 0.0017(4) -0.0009(3)
N3 0.073(4) 0.122(7) 0.099(5) 0.020(5) 0.014(4) 0.026(4)
C3 0.0272(13) 0.0284(16) 0.0293(15) 0.0012(12) 0.0124(12) 0.0021(12)
B3 0.0197(12) 0.0230(15) 0.0207(13) -0.0033(11) 0.0068(10) -0.0025(11)
I4 0.05562(16) 0.05973(19) 0.02331(10) -0.00370(11) 0.01676(10) -0.00019(14)
C4 0.0266(15) 0.0326(19) 0.058(2) 0.0051(17) 0.0190(16) 0.0019(14)
B4 0.0269(14) 0.0176(15) 0.0214(13) -0.0003(11) 0.0066(11) -0.0020(11)
I5 0.05763(16) 0.02331(11) 0.03163(11) 0.00027(9) -0.00048(11) -0.01645(10)
C5 0.0279(16) 0.033(2) 0.064(3) 0.0060(18) 0.0195(17) -0.0019(14)
B5 0.0294(15) 0.0231(16) 0.0212(13) -0.0025(12) 0.0086(12) -0.0031(13)
C6 0.0298(15) 0.0295(18) 0.0336(16) -0.0009(14) 0.0103(13) -0.0017(13)
B6 0.0238(14) 0.0250(17) 0.0265(15) 0.0023(13) 0.0093(12) 0.0001(12)
C7 0.0289(14) 0.0298(17) 0.0311(15) -0.0003(13) 0.0122(12) 0.0029(12)
B7 0.0198(12) 0.0180(14) 0.0229(13) -0.0018(11) 0.0047(10) -0.0022(11)
C8 0.0274(14) 0.0276(16) 0.0298(15) 0.0004(12) 0.0132(12) 0.0022(12)
B8 0.0238(13) 0.0201(15) 0.0207(13) -0.0007(11) 0.0057(11) -0.0018(11)
C9 0.0319(16) 0.0292(18) 0.0391(19) -0.0042(15) 0.0058(14) 0.0035(14)
B9 0.0283(15) 0.0207(16) 0.0255(15) -0.0020(12) 0.0099(12) 0.0019(12)
C10 0.0316(16) 0.0302(19) 0.045(2) -0.0030(15) 0.0118(15) 0.0054(14)
C11 0.0192(11) 0.0214(14) 0.0247(13) 0.0009(10) 0.0062(10) 0.0008(10)
C12 0.0216(12) 0.0259(15) 0.0264(13) 0.0016(11) 0.0066(10) 0.0041(11)
C13 0.0234(14) 0.0285(18) 0.0425(19) -0.0007(15) 0.0018(13) 0.0020(12)
C14 0.0215(14) 0.046(2) 0.051(2) 0.0001(19) -0.0001(14) -0.0022(15)
C15 0.0255(15) 0.060(3) 0.040(2) 0.0060(19) 0.0039(14) 0.0093(17)
C16 0.0309(16) 0.043(2) 0.0389(19) 0.0129(16) 0.0125(14) 0.0156(15)
C17 0.0298(15) 0.0291(17) 0.0363(17) 0.0074(14) 0.0139(13) 0.0065(13)
C18 0.056(3) 0.072(4) 0.057(3) 0.020(3) 0.010(3) 0.002(3)
C19 0.075(5) 0.101(6) 0.105(6) 0.049(5) 0.028(4) 0.028(4)
I2B 0.0265(18) 0.023(3) 0.020(2) -0.0025(17) 0.0155(16) -0.0053(18)
I3B 0.0394(10) 0.0197(7) 0.0626(16) 0.0137(8) -0.0032(8) 0.0013(6)

loop_
_atom_type_symbol
_atom_type_description
_atom_type_scat_dispersion_real
_atom_type_scat_dispersion_imag
_atom_type_scat_source
C C 0.0033 0.0016 'International Tables Vol C Tables 4.2.6.8 and 6.1.1.4'
H H 0.0000 0.0000 'International Tables Vol C Tables 4.2.6.8 and 6.1.1.4'
B B 0.0013 0.0007 'International Tables Vol C Tables 4.2.6.8 and 6.1.1.4'
N N 0.0061 0.0033 'International Tables Vol C Tables 4.2.6.8 and 6.1.1.4'
Ag Ag -0.8971 1.1015 'International Tables Vol C Tables 4.2.6.8 and 6.1.1.4'
I I -0.4742 1.8119 'International Tables Vol C Tables 4.2.6.8 and 6.1.1.4'

loop_
_geom_angle_atom_site_label_1
_geom_angle_atom_site_label_2
_geom_angle_atom_site_label_3
_geom_angle
_geom_angle_site_symmetry_1
_geom_angle_site_symmetry_3
B1 I1 Ag1 93.98(9) . .
N1 Ag1 N2 127.42(11) . 2_655
N1 Ag1 I2B 108.46(18) . .
N2 Ag1 I2B 120.35(16) 2_655 .
N1 Ag1 I2 114.52(8) . .
N2 Ag1 I2 112.58(9) 2_655 .
I2B Ag1 I2 8.35(11) . .
N1 Ag1 I1 101.72(9) . .
N2 Ag1 I1 96.69(8) 2_655 .
I2B Ag1 I1 90.19(15) . .
I2 Ag1 I1 94.344(16) . .
C1 N1 C5 116.6(3) . .
C1 N1 Ag1 123.5(2) . .
C5 N1 Ag1 119.9(3) . .
N1 C1 C2 123.2(3) . .
B2 B1 B5 65.8(2) . .
B2 B1 B3 65.8(2) . .
B5 B1 B3 100.2(2) . .
B2 B1 B4 100.0(2) . .
B5 B1 B4 65.5(2) . .
B3 B1 B4 65.5(2) . .
B2 B1 I1 130.2(2) . .
B5 B1 I1 128.7(2) . .
B3 B1 I1 131.1(2) . .
B4 B1 I1 129.8(2) . .
B3 I2 Ag1 98.56(9) . .
C10 N2 C6 117.5(3) . .
C10 N2 Ag1 121.5(3) . 2_645
C6 N2 Ag1 120.6(3) . 2_645
C1 C2 C3 120.1(3) . .
B1 B2 B6 112.2(3) . .
B1 B2 B7 112.5(2) . .
B6 B2 B7 61.23(19) . .
B1 B2 B5 57.1(2) . .
B6 B2 B5 59.6(2) . .
B7 B2 B5 102.5(2) . .
B1 B2 B3 57.15(19) . .
B6 B2 B3 102.4(2) . .
B7 B2 B3 59.91(18) . .
B5 B2 B3 89.9(2) . .
B1 B2 I3 119.0(2) . .
B6 B2 I3 120.5(2) . .
B7 B2 I3 118.3(2) . .
B5 B2 I3 132.9(2) . .
B3 B2 I3 129.7(2) . .
B1 B2 I3B 120.5(2) . .
B6 B2 I3B 115.9(2) . .
B7 B2 I3B 120.1(2) . .
B5 B2 I3B 128.2(2) . .
B3 B2 I3B 135.5(3) . .
I3 B2 I3B 5.8(2) . .
C4 C3 C2 117.0(3) . .
C4 C3 C8 121.0(3) . .
C2 C3 C8 122.1(3) . .
B1 B3 B8 112.5(2) . .
B1 B3 B7 112.0(2) . .
B8 B3 B7 61.10(18) . .
B1 B3 B4 57.43(19) . .
B8 B3 B4 59.70(19) . .
B7 B3 B4 102.2(2) . .
B1 B3 B2 57.09(19) . .
B8 B3 B2 102.3(2) . .
B7 B3 B2 59.36(18) . .
B4 B3 B2 90.0(2) . .
B1 B3 I2B 118.7(3) . .
B8 B3 I2B 124.6(3) . .
B7 B3 I2B 113.4(3) . .
B4 B3 I2B 140.6(3) . .
B2 B3 I2B 122.1(3) . .
B1 B3 I2 122.0(2) . .
B8 B3 I2 116.9(2) . .
B7 B3 I2 117.3(2) . .
B4 B3 I2 132.1(2) . .
B2 B3 I2 132.5(2) . .
I2B B3 I2 10.43(18) . .
C5 C4 C3 119.5(3) . .
B1 B4 B9 112.3(3) . .
B1 B4 B8 112.2(2) . .
B9 B4 B8 61.07(19) . .
B1 B4 B3 57.11(19) . .
B9 B4 B3 102.4(2) . .
B8 B4 B3 59.68(19) . .
B1 B4 B5 57.0(2) . .
B9 B4 B5 59.9(2) . .
B8 B4 B5 102.5(2) . .
B3 B4 B5 90.1(2) . .
B1 B4 I5 119.6(2) . .
B9 B4 I5 117.0(2) . .
B8 B4 I5 120.9(2) . .
B3 B4 I5 134.5(2) . .
B5 B4 I5 128.3(2) . .
N1 C5 C4 123.7(4) . .
B1 B5 B6 112.0(3) . .
B1 B5 B9 112.0(3) . .
B6 B5 B9 61.2(2) . .
B1 B5 B4 57.4(2) . .
B6 B5 B4 102.2(2) . .
B9 B5 B4 59.3(2) . .
B1 B5 B2 57.11(19) . .
B6 B5 B2 59.39(19) . .
B9 B5 B2 102.0(2) . .
B4 B5 B2 90.0(2) . .
B1 B5 I4 119.5(2) . .
B6 B5 I4 120.5(2) . .
B9 B5 I4 118.0(2) . .
B4 B5 I4 129.3(2) . .
B2 B5 I4 133.7(2) . .
N2 C6 C7 123.6(4) . .
C11 B6 B2 108.7(3) . .
C11 B6 B5 108.7(3) . .
B2 B6 B5 61.0(2) . .
C11 B6 B7 55.17(19) . .
B2 B6 B7 59.52(19) . .
B5 B6 B7 102.3(2) . .
C11 B6 B9 54.9(2) . .
B2 B6 B9 102.0(2) . .
B5 B6 B9 59.6(2) . .
B7 B6 B9 89.9(2) . .
C6 C7 C8 119.4(3) . .
C11 B7 B2 108.6(2) . .
C11 B7 B3 108.3(2) . .
B2 B7 B3 60.73(18) . .
C11 B7 B6 55.33(19) . .
B2 B7 B6 59.25(19) . .
B3 B7 B6 101.6(2) . .
C11 B7 B8 55.04(19) . .
B2 B7 B8 101.9(2) . .
B3 B7 B8 59.29(19) . .
B6 B7 B8 90.1(2) . .
C7 C8 C9 116.9(3) . .
C7 C8 C3 121.1(3) . .
C9 C8 C3 122.0(3) . .
C11 B8 B3 108.7(2) . .
C11 B8 B4 108.3(2) . .
B3 B8 B4 60.62(19) . .
C11 B8 B9 55.05(19) . .
B3 B8 B9 101.7(2) . .
B4 B8 B9 59.20(19) . .
C11 B8 B7 55.08(19) . .
B3 B8 B7 59.61(18) . .
B4 B8 B7 101.8(2) . .
B9 B8 B7 89.9(2) . .
C10 C9 C8 120.2(4) . .
C11 B9 B4 109.0(2) . .
C11 B9 B5 108.7(3) . .
B4 B9 B5 60.8(2) . .
C11 B9 B8 55.31(19) . .
B4 B9 B8 59.74(19) . .
B5 B9 B8 102.2(2) . .
C11 B9 B6 55.3(2) . .
B4 B9 B6 101.9(2) . .
B5 B9 B6 59.2(2) . .
B8 B9 B6 90.2(2) . .
N2 C10 C9 122.4(4) . .
C12 C11 B9 125.5(3) . .
C12 C11 B8 127.0(3) . .
B9 C11 B8 69.6(2) . .
C12 C11 B7 126.6(3) . .
B9 C11 B7 107.9(2) . .
B8 C11 B7 69.9(2) . .
C12 C11 B6 125.2(3) . .
B9 C11 B6 69.8(2) . .
B8 C11 B6 107.8(2) . .
B7 C11 B6 69.5(2) . .
C17 C12 C13 118.7(3) . .
C17 C12 C11 121.2(3) . .
C13 C12 C11 120.1(3) . .
C14 C13 C12 120.9(4) . .
C15 C14 C13 120.2(4) . .
C16 C15 C14 119.2(4) . .
C15 C16 C17 121.1(4) . .
C12 C17 C16 119.8(4) . .
N3 C18 C19 178.6(10) . .
B3 I2B Ag1 103.5(3) . .

loop_
_geom_bond_atom_site_label_1
_geom_bond_atom_site_label_2
_geom_bond_distance
_geom_bond_site_symmetry_2
I1 B1 2.149(3) .
I1 Ag1 2.9853(5) .
Ag1 N1 2.270(3) .
Ag1 N2 2.270(3) 2_655
Ag1 I2B 2.830(9) .
Ag1 I2 2.8638(7) .
N1 C1 1.343(5) .
N1 C5 1.357(5) .
C1 C2 1.393(5) .
B1 B2 1.700(5) .
B1 B5 1.700(5) .
B1 B3 1.701(5) .
B1 B4 1.708(5) .
I2 B3 2.206(3) .
N2 C10 1.343(5) .
N2 C6 1.352(5) .
N2 Ag1 2.270(3) 2_645
C2 C3 1.399(5) .
B2 B6 1.817(5) .
B2 B7 1.822(5) .
B2 B5 1.846(5) .
B2 B3 1.847(5) .
B2 I3 2.170(5) .
B2 I3B 2.186(6) .
N3 C18 1.116(9) .
C3 C4 1.394(5) .
C3 C8 1.486(5) .
B3 B8 1.826(5) .
B3 B7 1.832(5) .
B3 B4 1.843(5) .
B3 I2B 2.054(9) .
I4 B5 2.171(4) .
C4 C5 1.388(6) .
B4 B9 1.816(5) .
B4 B8 1.826(5) .
B4 B5 1.845(5) .
B4 I5 2.164(4) .
B5 B6 1.820(5) .
B5 B9 1.828(5) .
C6 C7 1.383(5) .
B6 C11 1.627(5) .
B6 B7 1.853(5) .
B6 B9 1.857(5) .
C7 C8 1.397(5) .
B7 C11 1.624(5) .
B7 B8 1.859(5) .
C8 C9 1.406(5) .
B8 C11 1.623(5) .
B8 B9 1.851(5) .
C9 C10 1.392(5) .
B9 C11 1.618(5) .
C11 C12 1.494(4) .
C12 C17 1.397(5) .
C12 C13 1.398(5) .
C13 C14 1.398(5) .
C14 C15 1.392(7) .
C15 C16 1.379(7) .
C16 C17 1.411(5) .
C18 C19 1.449(10) .
